data_7102094
loop_
_publ_author_name
'Ni, Wen-Xiu'
'Li, Mian'
'Zhou, Xiao-Ping'
'Li, Zhen'
'Huang, Xiao-Chun'
'Li, Dan'

_publ_section_title
;
 pH-Induced formation of metalloligand: increasing structure
 dimensionality by tuning number of ligand functional sites.
;
_journal_issue 33
_journal_name_full 'Chemical communications (Cambridge, England)'
_journal_page_first 3479
_journal_page_last 3481
_journal_paper_doi 10.1039/b705603f
_journal_year 2007
_chemical_formula_sum 'C27 H23 Cu4 N11 O4.5'
_chemical_formula_weight 827.72
_chemical_name_systematic
;
?
;
_space_group_IT_number 54
_symmetry_cell_setting orthorhombic
_symmetry_space_group_name_Hall '-P 2a 2ac'
_symmetry_space_group_name_H-M 'P c c a'
_atom_sites_solution_hydrogens geom
_atom_sites_solution_primary direct
_atom_sites_solution_secondary difmap
_audit_creation_method SHELXL-97
_cell_angle_alpha 90.00
_cell_angle_beta 90.00
_cell_angle_gamma 90.00
_cell_formula_units_Z 4
_cell_length_a 21.9969(15)
_cell_length_b 7.3578(5)
_cell_length_c 20.3447(14)
_cell_measurement_temperature 293(2)
_cell_measurement_theta_max 28.30
_cell_measurement_theta_min 2.00
_cell_volume 3292.8(4)
_computing_cell_refinement 'Bruker SMART'
_computing_data_collection 'Bruker SMART'
_computing_data_reduction 'Bruker SAINT'
_computing_molecular_graphics 'Bruker SHELXTL'
_computing_publication_material 'Bruker SHELXTL'
_computing_structure_refinement 'SHELXL-97 (Sheldrick, 1997)'
_computing_structure_solution 'SHELXS-97 (Sheldrick, 1990)'
_diffrn_ambient_temperature 293(2)
_diffrn_measured_fraction_theta_full 0.992
_diffrn_measured_fraction_theta_max 0.992
_diffrn_measurement_device_type 'CCD area detector'
_diffrn_measurement_method 'phi and omega scans'
_diffrn_radiation_monochromator graphite
_diffrn_radiation_source 'fine-focus sealed tube'
_diffrn_radiation_type MoK\a
_diffrn_radiation_wavelength 0.71073
_diffrn_reflns_av_R_equivalents 0.0333
_diffrn_reflns_av_sigmaI/netI 0.0296
_diffrn_reflns_limit_h_max 29
_diffrn_reflns_limit_h_min -29
_diffrn_reflns_limit_k_max 9
_diffrn_reflns_limit_k_min -9
_diffrn_reflns_limit_l_max 26
_diffrn_reflns_limit_l_min -11
_diffrn_reflns_number 20812
_diffrn_reflns_theta_full 28.30
_diffrn_reflns_theta_max 28.30
_diffrn_reflns_theta_min 2.00
_exptl_absorpt_coefficient_mu 2.600
_exptl_absorpt_correction_type multi-scan
_exptl_absorpt_process_details 'SADABS (Sheldrick, 1996)'
_exptl_crystal_colour black
_exptl_crystal_density_diffrn 1.670
_exptl_crystal_density_meas 0
_exptl_crystal_density_method 'not measured'
_exptl_crystal_description block
_exptl_crystal_F_000 1656
_exptl_crystal_size_max 0.18
_exptl_crystal_size_mid 0.16
_exptl_crystal_size_min 0.13
_refine_diff_density_max 0.789
_refine_diff_density_min -0.294
_refine_diff_density_rms 0.109
_refine_ls_extinction_method none
_refine_ls_goodness_of_fit_ref 1.074
_refine_ls_hydrogen_treatment constr
_refine_ls_matrix_type full
_refine_ls_number_parameters 228
_refine_ls_number_reflns 4066
_refine_ls_number_restraints 18
_refine_ls_restrained_S_all 1.088
_refine_ls_R_factor_all 0.0673
_refine_ls_R_factor_gt 0.0475
_refine_ls_shift/su_max 0.000
_refine_ls_shift/su_mean 0.000
_refine_ls_structure_factor_coef Fsqd
_refine_ls_weighting_details 'calc w=1/[\s^2^(Fo^2^)+(0.0713P)^2^+2.0231P] where P=(Fo^2^+2Fc^2^)/3'
_refine_ls_weighting_scheme calc
_refine_ls_wR_factor_gt 0.1248
_refine_ls_wR_factor_ref 0.1353
_reflns_number_gt 3016
_reflns_number_total 4066
_reflns_threshold_expression >2sigma(I)
_cod_data_source_file b705603f.txt
_cod_data_source_block Complex2
_cod_depositor_comments
;
The following automatic conversions were performed:
'_exptl_absorpt_correction_type' value 'Multi-scan' changed to
'multi-scan' according to
'/home/saulius/struct/CIF-dictionaries/cif_core.dic' dictionary named
'cif_core.dic' version 2.4.1 from 2010-06-29.

Automatic conversion script
Id: cif_fix_enum 1527 2010-12-29 10:47:43Z saulius 
;
_cod_original_sg_symbol_H-M Pcca
_cod_original_formula_sum 'C27 H23 Cu4 N11 O4.50'
_cod_database_code 7102094

loop_
_symmetry_equiv_pos_as_xyz
'x, y, z'
'-x+1/2, -y, z'
'-x, y, -z+1/2'
'x+1/2, -y, -z+1/2'
'-x, -y, -z'
'x-1/2, y, -z'
'x, -y, z-1/2'
'-x-1/2, y, z-1/2'

loop_
_atom_site_label
_atom_site_type_symbol
_atom_site_fract_x
_atom_site_fract_y
_atom_site_fract_z
_atom_site_U_iso_or_equiv
_atom_site_adp_type
_atom_site_occupancy
_atom_site_symmetry_multiplicity
_atom_site_calc_flag
_atom_site_refinement_flags
_atom_site_disorder_assembly
_atom_site_disorder_group
O1 O 0.48745(12) 0.2958(3) 0.44312(12) 0.0474(6) Uani 1 1 d . . .
Cu1 Cu 0.5000 0.5000 0.5000 0.03892(17) Uani 1 2 d S . .
Cu2 Cu 0.2500 0.0000 0.82000(3) 0.04666(19) Uani 1 2 d S . .
Cu3 Cu 0.41262(2) -0.42888(7) 0.82581(3) 0.05188(17) Uani 1 1 d . . .
N1 N 0.41700(13) -0.3163(4) 0.36789(16) 0.0440(7) Uani 1 1 d . . .
N2 N 0.42211(13) 0.2056(4) 0.52535(14) 0.0399(6) Uani 1 1 d . . .
N3 N 0.43935(13) 0.3705(4) 0.55296(14) 0.0411(6) Uani 1 1 d . . .
N4 N 0.30568(13) 0.1387(4) 0.74660(14) 0.0442(7) Uani 1 1 d . . .
N5 N 0.34329(17) -0.2885(5) 0.84681(19) 0.0622(9) Uani 1 1 d . . .
N6 N 0.47978(16) -0.4039(4) 0.76815(18) 0.0507(8) Uani 0.50 1 d P . 1
C14 C 0.47978(16) -0.4039(4) 0.76815(18) 0.0507(8) Uani 0.50 1 d P . 2
C1 C 0.45081(18) -0.1849(5) 0.34194(19) 0.0489(9) Uani 1 1 d . . .
H1 H 0.4682 -0.2049 0.3009 0.059 Uiso 1 1 calc R . .
C2 C 0.46150(16) -0.0205(4) 0.37245(19) 0.0441(8) Uani 1 1 d . . .
H2 H 0.4848 0.0682 0.3519 0.053 Uiso 1 1 calc R . .
C3 C 0.43718(15) 0.0105(4) 0.43367(16) 0.0358(7) Uani 1 1 d . . .
C4 C 0.40125(17) -0.1249(5) 0.4608(2) 0.0486(9) Uani 1 1 d . . .
H4 H 0.3833 -0.1082 0.5017 0.058 Uiso 1 1 calc R . .
C5 C 0.39241(17) -0.2836(5) 0.4268(2) 0.0499(9) Uani 1 1 d . . .
H5 H 0.3681 -0.3729 0.4456 0.060 Uiso 1 1 calc R . .
C6 C 0.44967(15) 0.1845(4) 0.46908(16) 0.0376(7) Uani 1 1 d . . .
C7 C 0.41884(17) 0.4154(5) 0.60893(18) 0.0452(8) Uani 1 1 d . . .
H7 H 0.4310 0.5291 0.6240 0.054 Uiso 1 1 calc R . .
C8 C 0.37831(16) 0.3129(5) 0.65392(17) 0.0403(7) Uani 1 1 d . . .
C9 C 0.34599(18) 0.4086(5) 0.70046(19) 0.0466(8) Uani 1 1 d . . .
H9 H 0.3485 0.5347 0.7019 0.056 Uiso 1 1 calc R . .
C10 C 0.31041(17) 0.3184(5) 0.74434(18) 0.0466(8) Uani 1 1 d . . .
H10 H 0.2882 0.3864 0.7744 0.056 Uiso 1 1 calc R . .
C11 C 0.3376(2) 0.0456(5) 0.7034(2) 0.0583(11) Uani 1 1 d . . .
H11 H 0.3357 -0.0806 0.7052 0.070 Uiso 1 1 calc R . .
C12 C 0.3740(2) 0.1246(5) 0.6553(2) 0.0573(11) Uani 1 1 d . . .
H12 H 0.3948 0.0535 0.6250 0.069 Uiso 1 1 calc R . .
C13 C 0.30365(15) -0.1871(5) 0.84710(17) 0.0395(7) Uani 1 1 d . . .
O1W O 0.3043(5) 0.7048(15) 0.5843(5) 0.122(3) Uani 0.50 1 d PU A 1
H1WA H 0.3133 0.8117 0.5968 0.147 Uiso 0.50 1 d PR A 1
H1WB H 0.2659 0.6998 0.5794 0.147 Uiso 0.50 1 d PR A 1
O2W O 0.2264(6) 0.806(2) 0.5003(6) 0.189(5) Uani 0.50 1 d PU B 2
H2WA H 0.2116 0.9021 0.5169 0.227 Uiso 0.50 1 d PR B 2
H2WB H 0.2213 0.7185 0.5271 0.227 Uiso 0.50 1 d PR B 2
O3W O 0.2755(11) 0.716(4) 0.5470(11) 0.134(8) Uani 0.25 1 d PU C 3
H3WA H 0.2545 0.8044 0.5616 0.160 Uiso 0.25 1 d PR C 3
H3WB H 0.2534 0.6510 0.5222 0.160 Uiso 0.25 1 d PR C 3

loop_
_atom_site_aniso_label
_atom_site_aniso_U_11
_atom_site_aniso_U_22
_atom_site_aniso_U_33
_atom_site_aniso_U_23
_atom_site_aniso_U_13
_atom_site_aniso_U_12
O1 0.0589(15) 0.0439(13) 0.0394(13) -0.0015(11) 0.0102(11) -0.0207(11)
Cu1 0.0475(3) 0.0367(3) 0.0326(3) 0.0001(2) 0.0051(2) -0.0179(2)
Cu2 0.0432(3) 0.0528(4) 0.0439(4) 0.000 0.000 -0.0012(3)
Cu3 0.0566(3) 0.0419(3) 0.0572(3) 0.0052(2) 0.0050(2) 0.0081(2)
N1 0.0455(16) 0.0339(15) 0.0527(18) -0.0026(13) 0.0062(14) -0.0078(12)
N2 0.0462(15) 0.0373(14) 0.0363(15) -0.0028(12) 0.0060(12) -0.0145(12)
N3 0.0494(16) 0.0374(14) 0.0366(15) -0.0017(12) 0.0054(13) -0.0136(13)
N4 0.0463(16) 0.0402(15) 0.0460(17) -0.0015(13) 0.0142(13) -0.0052(13)
N5 0.064(2) 0.057(2) 0.065(2) -0.0060(18) 0.0030(18) -0.0087(18)
N6 0.057(2) 0.0419(18) 0.053(2) 0.0031(15) 0.0060(15) 0.0052(14)
C14 0.057(2) 0.0419(18) 0.053(2) 0.0031(15) 0.0060(15) 0.0052(14)
C1 0.061(2) 0.0409(19) 0.044(2) -0.0021(16) 0.0144(18) -0.0044(17)
C2 0.0476(19) 0.0341(17) 0.051(2) 0.0055(15) 0.0066(16) -0.0099(14)
C3 0.0392(17) 0.0316(16) 0.0366(17) 0.0022(13) -0.0003(13) -0.0048(13)
C4 0.053(2) 0.0455(19) 0.047(2) -0.0041(17) 0.0119(16) -0.0168(16)
C5 0.053(2) 0.0382(18) 0.059(2) -0.0013(17) 0.0090(18) -0.0140(16)
C6 0.0400(16) 0.0395(18) 0.0333(17) 0.0045(14) 0.0014(13) -0.0075(13)
C7 0.054(2) 0.0387(18) 0.043(2) -0.0009(15) 0.0026(16) -0.0138(15)
C8 0.0439(18) 0.0416(18) 0.0356(17) 0.0017(14) 0.0061(14) -0.0095(14)
C9 0.060(2) 0.0327(17) 0.048(2) -0.0022(15) 0.0054(17) -0.0093(15)
C10 0.051(2) 0.043(2) 0.046(2) -0.0026(16) 0.0104(16) 0.0007(16)
C11 0.081(3) 0.0348(18) 0.059(2) -0.0014(17) 0.031(2) -0.0101(18)
C12 0.072(3) 0.043(2) 0.057(2) -0.0023(18) 0.031(2) -0.0012(19)
C13 0.0374(17) 0.0390(17) 0.0421(18) -0.0036(15) -0.0028(14) 0.0048(14)
O1W 0.121(6) 0.135(7) 0.112(6) 0.033(6) -0.008(6) -0.009(5)
O2W 0.168(8) 0.260(10) 0.140(8) 0.035(7) -0.011(7) 0.026(8)
O3W 0.120(10) 0.160(11) 0.121(11) 0.008(9) 0.006(8) 0.006(9)

loop_
_atom_type_symbol
_atom_type_description
_atom_type_scat_dispersion_real
_atom_type_scat_dispersion_imag
_atom_type_scat_source
C C 0.0033 0.0016 'International Tables Vol C Tables 4.2.6.8 and 6.1.1.4'
H H 0.0000 0.0000 'International Tables Vol C Tables 4.2.6.8 and 6.1.1.4'
N N 0.0061 0.0033 'International Tables Vol C Tables 4.2.6.8 and 6.1.1.4'
O O 0.0106 0.0060 'International Tables Vol C Tables 4.2.6.8 and 6.1.1.4'
Cu Cu 0.3201 1.2651 'International Tables Vol C Tables 4.2.6.8 and 6.1.1.4'

loop_
_geom_angle_atom_site_label_1
_geom_angle_atom_site_label_2
_geom_angle_atom_site_label_3
_geom_angle
_geom_angle_site_symmetry_1
_geom_angle_site_symmetry_3
C6 O1 Cu1 110.2(2) . .
O1 Cu1 O1 180.0 5_666 .
O1 Cu1 N3 81.54(11) 5_666 5_666
O1 Cu1 N3 98.46(11) . 5_666
O1 Cu1 N3 98.46(11) 5_666 .
O1 Cu1 N3 81.54(11) . .
N3 Cu1 N3 180.00(12) 5_666 .
C13 Cu2 C13 146.2(2) . 2
C13 Cu2 N4 102.04(13) . 2
C13 Cu2 N4 100.90(14) 2 2
C13 Cu2 N4 100.90(14) . .
C13 Cu2 N4 102.04(13) 2 .
N4 Cu2 N4 93.74(16) 2 .
N5 Cu3 N6 135.67(16) . .
N5 Cu3 N1 116.13(14) . 7_546
N6 Cu3 N1 107.98(13) . 7_546
C1 N1 C5 116.8(3) . .
C1 N1 Cu3 121.5(2) . 7_545
C5 N1 Cu3 121.1(2) . 7_545
C6 N2 N3 109.4(3) . .
C7 N3 N2 119.5(3) . .
C7 N3 Cu1 127.5(2) . .
N2 N3 Cu1 112.8(2) . .
C11 N4 C10 117.0(3) . .
C11 N4 Cu2 120.8(2) . .
C10 N4 Cu2 122.2(2) . .
C13 N5 Cu3 165.7(4) . .
N6 N6 Cu3 174.29(15) 3_656 .
N1 C1 C2 123.7(3) . .
C3 C2 C1 119.1(3) . .
C2 C3 C4 117.6(3) . .
C2 C3 C6 120.5(3) . .
C4 C3 C6 121.9(3) . .
C5 C4 C3 119.5(3) . .
N1 C5 C4 123.3(3) . .
O1 C6 N2 126.0(3) . .
O1 C6 C3 117.9(3) . .
N2 C6 C3 116.1(3) . .
N3 C7 C8 129.4(3) . .
C9 C8 C12 117.4(3) . .
C9 C8 C7 118.3(3) . .
C12 C8 C7 124.1(3) . .
C10 C9 C8 119.9(3) . .
N4 C10 C9 123.6(3) . .
N4 C11 C12 123.9(4) . .
C8 C12 C11 118.0(4) . .
N5 C13 Cu2 160.7(3) . .

loop_
_geom_bond_atom_site_label_1
_geom_bond_atom_site_label_2
_geom_bond_distance
_geom_bond_site_symmetry_2
O1 C6 1.281(4) .
O1 Cu1 1.916(2) .
Cu1 O1 1.916(2) 5_666
Cu1 N3 1.962(3) 5_666
Cu1 N3 1.962(3) .
Cu2 C13 1.895(3) .
Cu2 C13 1.895(3) 2
Cu2 N4 2.185(3) 2
Cu2 N4 2.184(3) .
Cu3 N5 1.891(4) .
Cu3 N6 1.895(3) .
Cu3 N1 2.063(3) 7_546
N1 C1 1.329(4) .
N1 C5 1.336(5) .
N1 Cu3 2.063(3) 7_545
N2 C6 1.305(4) .
N2 N3 1.390(4) .
N3 C7 1.269(4) .
N4 C11 1.316(5) .
N4 C10 1.327(5) .
N5 C13 1.147(5) .
N6 N6 1.156(7) 3_656
C1 C2 1.380(5) .
C2 C3 1.375(5) .
C3 C4 1.386(5) .
C3 C6 1.495(5) .
C4 C5 1.371(5) .
C7 C8 1.484(5) .
C8 C9 1.377(5) .
C8 C12 1.389(5) .
C9 C10 1.360(5) .
C11 C12 1.393(5) .
